data_2212390
loop_
_publ_author_name
'Du, Kang-Kai'
'Liu, Shi-Xiong'

_publ_section_title
;
 (3,5-Dimethyl-1<i>H</i>-pyrazole-\k<i>N</i>^2^)(4-oxidopent-3-en-2-one
 2-hydroxybenzoylhydrazonato-\k^2^<i>N</i>,<i>O</i>)copper(II)
;
_journal_coeditor_code WK2036
_journal_issue 2
_journal_name_full 'Acta Crystallographica Section E'
_journal_page_first m443
_journal_page_last m444
_journal_paper_doi 10.1107/S1600536807000372
_journal_volume 63
_journal_year 2007
_chemical_formula_iupac '[Cu (C12 H12 N2 O3) (C5 H8 N2)]'
_chemical_formula_moiety 'C17 H20 Cu N4 O3'
_chemical_formula_sum 'C17 H20 Cu N4 O3'
_chemical_formula_weight 391.91
_chemical_name_systematic
;
(3,5-Dimethyl-1H-pyrazole-\kN^2^)(4-oxidopent-3-en-2-one
2-hydroxybenzoylhydrazonato\k^2^N,O)copper(II)
;
_space_group_IT_number 2
_symmetry_cell_setting triclinic
_symmetry_space_group_name_Hall '-P 1'
_symmetry_space_group_name_H-M 'P -1'
_atom_sites_solution_hydrogens geom
_atom_sites_solution_primary direct
_atom_sites_solution_secondary difmap
_audit_creation_method SHELXL-97
_cell_angle_alpha 110.393(4)
_cell_angle_beta 96.174(3)
_cell_angle_gamma 96.299(4)
_cell_formula_units_Z 2
_cell_length_a 8.0713(7)
_cell_length_b 10.6660(11)
_cell_length_c 10.9429(8)
_cell_measurement_reflns_used 3907
_cell_measurement_temperature 293(2)
_cell_measurement_theta_max 27.48
_cell_measurement_theta_min 2.57
_cell_volume 866.87(14)
_computing_cell_refinement TEXRAY
_computing_data_collection 'TEXRAY (Molecular Structure Corporation, 1999)'
_computing_data_reduction 'TEXSAN (Molecular Structure Corporation, 1999)'
_computing_molecular_graphics 'ORTEX (McArdle, 1995)'
_computing_publication_material SHELXL97/2
_computing_structure_refinement 'SHELXL97 (Sheldrick, 1997)'
_computing_structure_solution 'SHELXS97 (Sheldrick, 1997)'
_diffrn_ambient_temperature 293(2)
_diffrn_measured_fraction_theta_full 0.981
_diffrn_measured_fraction_theta_max 0.981
_diffrn_measurement_device_type 'Rigaku Weissenberg IP area-detector'
_diffrn_measurement_method \w
_diffrn_radiation_monochromator graphite
_diffrn_radiation_source 'fine-focus sealed tube'
_diffrn_radiation_type MoK\a
_diffrn_radiation_wavelength 0.71073
_diffrn_reflns_av_R_equivalents 0.035
_diffrn_reflns_av_sigmaI/netI 0.0222
_diffrn_reflns_limit_h_max 10
_diffrn_reflns_limit_h_min -10
_diffrn_reflns_limit_k_max 13
_diffrn_reflns_limit_k_min 0
_diffrn_reflns_limit_l_max 13
_diffrn_reflns_limit_l_min -14
_diffrn_reflns_number 8035
_diffrn_reflns_theta_full 27.48
_diffrn_reflns_theta_max 27.48
_diffrn_reflns_theta_min 2.57
_diffrn_standards_decay_% 0
_diffrn_standards_number 0
_exptl_absorpt_coefficient_mu 1.284
_exptl_absorpt_correction_T_max 0.774
_exptl_absorpt_correction_T_min 0.538
_exptl_absorpt_correction_type psi-scan
_exptl_absorpt_process_details '(TEXRAY; Molecular Structure Corporation, 1999)'
_exptl_crystal_colour black
_exptl_crystal_density_diffrn 1.501
_exptl_crystal_density_method 'not measured'
_exptl_crystal_description block
_exptl_crystal_F_000 406
_exptl_crystal_size_max 0.62
_exptl_crystal_size_mid 0.53
_exptl_crystal_size_min 0.45
_refine_diff_density_max 0.323
_refine_diff_density_min -0.489
_refine_ls_extinction_method none
_refine_ls_goodness_of_fit_ref 1.069
_refine_ls_hydrogen_treatment constr
_refine_ls_matrix_type full
_refine_ls_number_parameters 232
_refine_ls_number_reflns 3907
_refine_ls_number_restraints 0
_refine_ls_restrained_S_all 1.069
_refine_ls_R_factor_all 0.0373
_refine_ls_R_factor_gt 0.0330
_refine_ls_shift/su_max 0.000
_refine_ls_shift/su_mean 0.000
_refine_ls_structure_factor_coef Fsqd
_refine_ls_weighting_details 'calc w=1/[\s^2^(Fo^2^)+(0.047P)^2^+0.356P] where P=(Fo^2^+2Fc^2^)/3'
_refine_ls_weighting_scheme calc
_refine_ls_wR_factor_gt 0.0882
_refine_ls_wR_factor_ref 0.0908
_reflns_number_gt 3549
_reflns_number_total 3907
_reflns_threshold_expression I>2\s(I)
_cod_data_source_file wk2036.cif
_cod_data_source_block I
_cod_original_cell_volume 866.87(13)
_cod_database_code 2212390
_cod_database_fobs_code 2212390

loop_
_symmetry_equiv_pos_as_xyz
'x, y, z'
'-x, -y, -z'

loop_
_atom_site_type_symbol
_atom_site_label
_atom_site_fract_x
_atom_site_fract_y
_atom_site_fract_z
_atom_site_U_iso_or_equiv
_atom_site_adp_type
_atom_site_calc_flag
_atom_site_refinement_flags
_atom_site_occupancy
Cu Cu1 0.32166(3) 0.04733(2) 0.43229(2) 0.03629(9) Uani d . 1
O O1 0.7545(3) 0.50508(19) 0.60846(19) 0.0663(5) Uani d . 1
H H01 0.6879 0.4312 0.5424 0.073(9) Uiso d R 1
O O2 0.44823(19) 0.15762(15) 0.60425(14) 0.0461(3) Uani d . 1
O O3 0.21695(19) -0.05728(15) 0.25458(14) 0.0432(3) Uani d . 1
N N1 0.5481(2) 0.28407(17) 0.48744(17) 0.0391(4) Uani d . 1
N N2 0.4483(2) 0.17950(17) 0.38205(17) 0.0380(3) Uani d . 1
N N3 0.1760(2) -0.07361(16) 0.49460(16) 0.0363(3) Uani d . 1
N N4 0.0805(2) -0.18331(17) 0.39976(17) 0.0394(4) Uani d . 1
H H4B 0.0826 -0.2036 0.3167 0.047 Uiso calc R 1
C C1 0.6301(2) 0.3684(2) 0.7213(2) 0.0399(4) Uani d . 1
C C2 0.7339(3) 0.4830(2) 0.7206(2) 0.0480(5) Uani d . 1
C C3 0.8180(4) 0.5793(3) 0.8393(3) 0.0648(7) Uani d . 1
H H3A 0.8868 0.6549 0.8389 0.078 Uiso calc R 1
C C4 0.8011(4) 0.5645(3) 0.9570(3) 0.0665(7) Uani d . 1
H H4A 0.8585 0.6299 1.0355 0.080 Uiso calc R 1
C C5 0.6990(4) 0.4529(3) 0.9598(3) 0.0635(7) Uani d . 1
H H5A 0.6870 0.4433 1.0398 0.076 Uiso calc R 1
C C6 0.6154(3) 0.3561(2) 0.8430(2) 0.0516(5) Uani d . 1
H H6A 0.5475 0.2808 0.8451 0.062 Uiso calc R 1
C C7 0.5368(2) 0.2640(2) 0.5988(2) 0.0379(4) Uani d . 1
C C8 0.5657(3) 0.2929(3) 0.2440(3) 0.0570(6) Uani d . 1
H H8A 0.5385 0.3792 0.2953 0.085 Uiso calc R 1
H H8B 0.5499 0.2816 0.1523 0.085 Uiso calc R 1
H H8C 0.6811 0.2888 0.2720 0.085 Uiso calc R 1
C C9 0.4522(3) 0.1821(2) 0.2633(2) 0.0414(4) Uani d . 1
C C10 0.3518(3) 0.0794(2) 0.1511(2) 0.0465(5) Uani d . 1
H H10A 0.3589 0.0833 0.0652 0.061(8) Uiso d R 1
C C11 0.2441(3) -0.0300(2) 0.15091(19) 0.0414(4) Uani d . 1
C C12 0.1443(3) -0.1298(3) 0.0236(2) 0.0548(6) Uani d . 1
H H12A 0.1642 -0.2196 0.0141 0.082 Uiso calc R 1
H H12B 0.1786 -0.1083 -0.0490 0.082 Uiso calc R 1
H H12C 0.0263 -0.1252 0.0245 0.082 Uiso calc R 1
C C13 0.2148(3) 0.0264(3) 0.7394(2) 0.0508(5) Uani d . 1
H H13A 0.2377 0.1128 0.7305 0.076 Uiso calc R 1
H H13B 0.3183 0.0022 0.7697 0.076 Uiso calc R 1
H H13C 0.1386 0.0315 0.8019 0.076 Uiso calc R 1
C C14 0.1368(2) -0.0781(2) 0.6090(2) 0.0398(4) Uani d . 1
C C15 0.0153(3) -0.1918(2) 0.5839(2) 0.0473(5) Uani d . 1
H H15A -0.0335 -0.2182 0.6461 0.057 Uiso calc R 1
C C16 -0.0177(3) -0.2569(2) 0.4492(2) 0.0441(5) Uani d . 1
C C17 -0.1356(3) -0.3825(3) 0.3632(3) 0.0601(6) Uani d . 1
H H17A -0.2145 -0.3608 0.3043 0.090 Uiso calc R 1
H H17B -0.1957 -0.4195 0.4171 0.090 Uiso calc R 1
H H17C -0.0723 -0.4478 0.3128 0.090 Uiso calc R 1

loop_
_atom_site_aniso_label
_atom_site_aniso_U_11
_atom_site_aniso_U_22
_atom_site_aniso_U_33
_atom_site_aniso_U_12
_atom_site_aniso_U_13
_atom_site_aniso_U_23
Cu1 0.03704(14) 0.03588(14) 0.03216(14) -0.00648(9) 0.00272(9) 0.01216(10)
O1 0.0786(12) 0.0535(10) 0.0545(10) -0.0258(9) -0.0010(9) 0.0188(8)
O2 0.0508(8) 0.0449(8) 0.0357(7) -0.0143(6) 0.0010(6) 0.0142(6)
O3 0.0488(8) 0.0420(8) 0.0333(7) -0.0085(6) 0.0034(6) 0.0124(6)
N1 0.0374(8) 0.0365(8) 0.0396(9) -0.0034(6) 0.0029(7) 0.0126(7)
N2 0.0368(8) 0.0374(8) 0.0359(8) -0.0047(6) 0.0028(7) 0.0126(7)
N3 0.0349(8) 0.0361(8) 0.0362(8) -0.0014(6) 0.0048(6) 0.0133(7)
N4 0.0395(8) 0.0362(8) 0.0388(9) -0.0034(7) 0.0046(7) 0.0124(7)
C1 0.0375(9) 0.0352(9) 0.0411(10) 0.0012(7) 0.0035(8) 0.0088(8)
C2 0.0485(11) 0.0400(11) 0.0467(12) -0.0052(9) 0.0018(9) 0.0102(9)
C3 0.0721(16) 0.0455(13) 0.0580(15) -0.0193(12) -0.0039(13) 0.0082(11)
C4 0.0748(17) 0.0516(14) 0.0494(13) -0.0117(12) -0.0076(12) 0.0007(11)
C5 0.0756(17) 0.0604(15) 0.0415(12) -0.0056(13) 0.0021(12) 0.0096(11)
C6 0.0574(13) 0.0478(12) 0.0406(11) -0.0059(10) 0.0049(10) 0.0100(10)
C7 0.0348(9) 0.0355(9) 0.0390(10) -0.0004(7) 0.0037(8) 0.0106(8)
C8 0.0603(14) 0.0575(14) 0.0555(14) -0.0116(11) 0.0073(11) 0.0302(12)
C9 0.0416(10) 0.0429(10) 0.0417(10) -0.0004(8) 0.0074(8) 0.0196(9)
C10 0.0526(12) 0.0517(12) 0.0346(10) -0.0035(9) 0.0039(9) 0.0193(9)
C11 0.0450(10) 0.0434(10) 0.0320(9) 0.0012(8) 0.0045(8) 0.0113(8)
C12 0.0674(15) 0.0524(13) 0.0354(10) -0.0068(11) 0.0000(10) 0.0118(10)
C13 0.0536(12) 0.0603(14) 0.0386(11) 0.0010(10) 0.0095(9) 0.0197(10)
C14 0.0381(9) 0.0451(11) 0.0412(10) 0.0058(8) 0.0085(8) 0.0214(9)
C15 0.0460(11) 0.0496(12) 0.0528(12) 0.0004(9) 0.0120(10) 0.0275(10)
C16 0.0387(10) 0.0405(10) 0.0552(12) -0.0019(8) 0.0082(9) 0.0223(10)
C17 0.0541(13) 0.0461(13) 0.0715(17) -0.0132(10) 0.0050(12) 0.0186(12)

loop_
_atom_type_symbol
_atom_type_description
_atom_type_scat_dispersion_real
_atom_type_scat_dispersion_imag
_atom_type_scat_source
C C 0.0033 0.0016 'International Tables Vol C Tables 4.2.6.8 and 6.1.1.4'
H H 0.0000 0.0000 'International Tables Vol C Tables 4.2.6.8 and 6.1.1.4'
N N 0.0061 0.0033 'International Tables Vol C Tables 4.2.6.8 and 6.1.1.4'
O O 0.0106 0.0060 'International Tables Vol C Tables 4.2.6.8 and 6.1.1.4'
Cu Cu 0.3201 1.2651 'International Tables Vol C Tables 4.2.6.8 and 6.1.1.4'

loop_
_geom_angle_atom_site_label_1
_geom_angle_atom_site_label_2
_geom_angle_atom_site_label_3
_geom_angle
_geom_angle_publ_flag
O3 Cu1 N2 93.22(6) yes
O3 Cu1 O2 173.97(6) yes
N2 Cu1 O2 81.76(6) yes
O3 Cu1 N3 89.24(6) yes
N2 Cu1 N3 173.60(7) yes
O2 Cu1 N3 96.10(6) yes
C2 O1 H01 104.1 no
C7 O2 Cu1 110.40(13) no
C11 O3 Cu1 125.59(13) no
C7 N1 N2 110.46(16) no
C9 N2 N1 117.64(16) no
C9 N2 Cu1 128.44(14) no
N1 N2 Cu1 113.91(12) no
C14 N3 N4 105.48(16) no
C14 N3 Cu1 138.34(14) no
N4 N3 Cu1 116.14(13) no
C16 N4 N3 112.56(17) no
C16 N4 H4B 123.7 no
N3 N4 H4B 123.7 no
C6 C1 C2 118.2(2) no
C6 C1 C7 119.98(19) no
C2 C1 C7 121.83(19) no
O1 C2 C3 117.9(2) no
O1 C2 C1 122.7(2) no
C3 C2 C1 119.4(2) no
C4 C3 C2 121.1(2) no
C4 C3 H3A 119.5 no
C2 C3 H3A 119.5 no
C3 C4 C5 120.4(2) no
C3 C4 H4A 119.8 no
C5 C4 H4A 119.8 no
C6 C5 C4 119.4(3) no
C6 C5 H5A 120.3 no
C4 C5 H5A 120.3 no
C5 C6 C1 121.6(2) no
C5 C6 H6A 119.2 no
C1 C6 H6A 119.2 no
O2 C7 N1 123.12(18) no
O2 C7 C1 119.40(18) no
N1 C7 C1 117.48(17) no
C9 C8 H8A 109.5 no
C9 C8 H8B 109.5 no
H8A C8 H8B 109.5 no
C9 C8 H8C 109.5 no
H8A C8 H8C 109.5 no
H8B C8 H8C 109.5 no
N2 C9 C10 120.72(18) no
N2 C9 C8 120.28(19) no
C10 C9 C8 118.99(19) no
C11 C10 C9 126.46(19) no
C11 C10 H10A 114.8 no
C9 C10 H10A 118.7 no
O3 C11 C10 125.54(19) no
O3 C11 C12 114.17(18) no
C10 C11 C12 120.29(19) no
C11 C12 H12A 109.5 no
C11 C12 H12B 109.5 no
H12A C12 H12B 109.5 no
C11 C12 H12C 109.5 no
H12A C12 H12C 109.5 no
H12B C12 H12C 109.5 no
C14 C13 H13A 109.5 no
C14 C13 H13B 109.5 no
H13A C13 H13B 109.5 no
C14 C13 H13C 109.5 no
H13A C13 H13C 109.5 no
H13B C13 H13C 109.5 no
N3 C14 C15 109.45(19) no
N3 C14 C13 122.68(18) no
C15 C14 C13 127.88(19) no
C16 C15 C14 106.51(19) no
C16 C15 H15A 126.7 no
C14 C15 H15A 126.7 no
N4 C16 C15 106.01(18) no
N4 C16 C17 122.3(2) no
C15 C16 C17 131.7(2) no
C16 C17 H17A 109.5 no
C16 C17 H17B 109.5 no
H17A C17 H17B 109.5 no
C16 C17 H17C 109.5 no
H17A C17 H17C 109.5 no
H17B C17 H17C 109.5 no

loop_
_geom_bond_atom_site_label_1
_geom_bond_atom_site_label_2
_geom_bond_distance
_geom_bond_publ_flag
Cu1 O3 1.9153(14) yes
Cu1 N2 1.9180(16) yes
Cu1 O2 1.9361(14) yes
Cu1 N3 1.9911(16) yes
O1 C2 1.351(3) no
O1 H01 0.9266 no
O2 C7 1.296(2) no
O3 C11 1.300(2) no
N1 C7 1.319(3) no
N1 N2 1.389(2) no
N2 C9 1.313(3) no
N3 C14 1.340(3) no
N3 N4 1.351(2) no
N4 C16 1.338(3) no
N4 H4B 0.8600 no
C1 C6 1.399(3) no
C1 C2 1.407(3) no
C1 C7 1.471(3) no
C2 C3 1.389(3) no
C3 C4 1.370(4) no
C3 H3A 0.9300 no
C4 C5 1.382(4) no
C4 H4A 0.9300 no
C5 C6 1.377(3) no
C5 H5A 0.9300 no
C6 H6A 0.9300 no
C8 C9 1.503(3) no
C8 H8A 0.9600 no
C8 H8B 0.9600 no
C8 H8C 0.9600 no
C9 C10 1.421(3) no
C10 C11 1.375(3) no
C10 H10A 0.9630 no
C11 C12 1.503(3) no
C12 H12A 0.9600 no
C12 H12B 0.9600 no
C12 H12C 0.9600 no
C13 C14 1.489(3) no
C13 H13A 0.9600 no
C13 H13B 0.9600 no
C13 H13C 0.9600 no
C14 C15 1.399(3) no
C15 C16 1.374(3) no
C15 H15A 0.9300 no
C16 C17 1.495(3) no
C17 H17A 0.9600 no
C17 H17B 0.9600 no
C17 H17C 0.9600 no

loop_
_geom_torsion_atom_site_label_1
_geom_torsion_atom_site_label_2
_geom_torsion_atom_site_label_3
_geom_torsion_atom_site_label_4
_geom_torsion
_geom_torsion_publ_flag
O3 Cu1 O2 C7 39.1(7) no
N2 Cu1 O2 C7 5.28(14) no
N3 Cu1 O2 C7 -168.64(14) no
N2 Cu1 O3 C11 1.10(18) no
O2 Cu1 O3 C11 -32.3(7) no
N3 Cu1 O3 C11 175.19(18) no
C7 N1 N2 C9 -177.03(19) no
C7 N1 N2 Cu1 2.6(2) no
O3 Cu1 N2 C9 -1.5(2) no
O2 Cu1 N2 C9 175.2(2) no
N3 Cu1 N2 C9 -114.0(6) no
O3 Cu1 N2 N1 178.97(13) no
O2 Cu1 N2 N1 -4.38(13) no
N3 Cu1 N2 N1 66.5(6) no
O3 Cu1 N3 C14 -170.4(2) no
N2 Cu1 N3 C14 -57.7(7) no
O2 Cu1 N3 C14 12.4(2) no
O3 Cu1 N3 N4 6.86(14) no
N2 Cu1 N3 N4 119.6(6) no
O2 Cu1 N3 N4 -170.34(13) no
C14 N3 N4 C16 0.2(2) no
Cu1 N3 N4 C16 -177.94(14) no
C6 C1 C2 O1 -179.0(2) no
C7 C1 C2 O1 0.2(3) no
C6 C1 C2 C3 0.1(4) no
C7 C1 C2 C3 179.4(2) no
O1 C2 C3 C4 179.0(3) no
C1 C2 C3 C4 -0.2(4) no
C2 C3 C4 C5 -0.1(5) no
C3 C4 C5 C6 0.5(5) no
C4 C5 C6 C1 -0.5(4) no
C2 C1 C6 C5 0.2(4) no
C7 C1 C6 C5 -179.1(2) no
Cu1 O2 C7 N1 -5.9(3) no
Cu1 O2 C7 C1 174.18(14) no
N2 N1 C7 O2 2.3(3) no
N2 N1 C7 C1 -177.73(16) no
C6 C1 C7 O2 -3.5(3) no
C2 C1 C7 O2 177.2(2) no
C6 C1 C7 N1 176.5(2) no
C2 C1 C7 N1 -2.7(3) no
N1 N2 C9 C10 -179.21(18) no
Cu1 N2 C9 C10 1.3(3) no
N1 N2 C9 C8 1.8(3) no
Cu1 N2 C9 C8 -177.72(17) no
N2 C9 C10 C11 -0.2(4) no
C8 C9 C10 C11 178.8(2) no
Cu1 O3 C11 C10 -0.6(3) no
Cu1 O3 C11 C12 179.99(15) no
C9 C10 C11 O3 -0.1(4) no
C9 C10 C11 C12 179.3(2) no
N4 N3 C14 C15 -0.2(2) no
Cu1 N3 C14 C15 177.20(16) no
N4 N3 C14 C13 -179.68(19) no
Cu1 N3 C14 C13 -2.3(3) no
N3 C14 C15 C16 0.2(3) no
C13 C14 C15 C16 179.6(2) no
N3 N4 C16 C15 0.0(2) no
N3 N4 C16 C17 179.5(2) no
C14 C15 C16 N4 -0.1(2) no
C14 C15 C16 C17 -179.6(2) no
